data_7017092
loop_
_publ_author_name
'Zhou, Jian'
'An, Litao'
'Liu, Xing'
'Huang, Lijun'
'Huang, Xijiao'

_publ_section_title
;
 Solvothermal synthesis and characterization of two 2-D layered germanium
 thioantimonates with transition-metal complexes.
;
_journal_issue 43
_journal_name_full 'Dalton transactions (Cambridge, England : 2003)'
_journal_page_first 11419
_journal_page_last 11424
_journal_paper_doi 10.1039/c1dt11280e
_journal_volume 40
_journal_year 2011
_chemical_formula_moiety 'Ge S6 Sb2, C6 H24 Mn N6 '
_chemical_formula_sum 'C6 H24 Ge Mn N6 S6 Sb2'
_chemical_formula_weight 743.80
_chemical_name_systematic
;
?
;
_space_group_IT_number 61
_symmetry_cell_setting orthorhombic
_symmetry_space_group_name_Hall '-P 2ac 2ab'
_symmetry_space_group_name_H-M 'P b c a'
_atom_sites_solution_hydrogens geom
_atom_sites_solution_primary direct
_atom_sites_solution_secondary difmap
_audit_creation_method SHELXL-97
_cell_angle_alpha 90.00
_cell_angle_beta 90.00
_cell_angle_gamma 90.00
_cell_formula_units_Z 8
_cell_length_a 13.3741(12)
_cell_length_b 17.6065(15)
_cell_length_c 18.5620(16)
_cell_measurement_temperature 296(2)
_cell_measurement_theta_max 25.10
_cell_measurement_theta_min 2.19
_cell_volume 4370.8(7)
_computing_cell_refinement CrystalClear
_computing_data_collection CrystalClear
_computing_data_reduction CrystalStructure
_computing_structure_refinement 'SHELXL-97 (Sheldrick, 1997)'
_computing_structure_solution 'SHELXS-97 (Sheldrick, 1990)'
_diffrn_ambient_temperature 296(2)
_diffrn_detector_area_resol_mean 7.31
_diffrn_measured_fraction_theta_full 0.998
_diffrn_measured_fraction_theta_max 0.998
_diffrn_measurement_device_type 'Rigaku Mercury'
_diffrn_measurement_method \w
_diffrn_radiation_monochromator graphite
_diffrn_radiation_source 'fine-focus sealed tube'
_diffrn_radiation_type MoK\a
_diffrn_radiation_wavelength 0.71073
_diffrn_reflns_av_R_equivalents 0.0682
_diffrn_reflns_av_sigmaI/netI 0.0603
_diffrn_reflns_limit_h_max 15
_diffrn_reflns_limit_h_min -15
_diffrn_reflns_limit_k_max 20
_diffrn_reflns_limit_k_min -21
_diffrn_reflns_limit_l_max 22
_diffrn_reflns_limit_l_min -18
_diffrn_reflns_number 22156
_diffrn_reflns_theta_full 25.10
_diffrn_reflns_theta_max 25.10
_diffrn_reflns_theta_min 2.19
_exptl_absorpt_coefficient_mu 4.948
_exptl_absorpt_correction_T_max 0.7235
_exptl_absorpt_correction_T_min 0.6123
_exptl_absorpt_correction_type multi-scan
_exptl_absorpt_process_details 'Jacobson, R. (1998) Private communication'
_exptl_crystal_colour yellow
_exptl_crystal_density_diffrn 2.261
_exptl_crystal_density_method 'not measured'
_exptl_crystal_description block
_exptl_crystal_F_000 2856
_exptl_crystal_size_max 0.11
_exptl_crystal_size_mid 0.09
_exptl_crystal_size_min 0.07
_refine_diff_density_max 1.038
_refine_diff_density_min -0.659
_refine_diff_density_rms 0.158
_refine_ls_extinction_method none
_refine_ls_goodness_of_fit_ref 1.123
_refine_ls_hydrogen_treatment constr
_refine_ls_matrix_type full
_refine_ls_number_parameters 199
_refine_ls_number_reflns 3884
_refine_ls_number_restraints 0
_refine_ls_restrained_S_all 1.123
_refine_ls_R_factor_all 0.0346
_refine_ls_R_factor_gt 0.0298
_refine_ls_shift/su_max 0.001
_refine_ls_shift/su_mean 0.000
_refine_ls_structure_factor_coef Fsqd
_refine_ls_weighting_details 'calc w=1/[\s^2^(Fo^2^)+(0.0000P)^2^+5.2329P] where P=(Fo^2^+2Fc^2^)/3'
_refine_ls_weighting_scheme calc
_refine_ls_wR_factor_gt 0.0797
_refine_ls_wR_factor_ref 0.0848
_reflns_number_gt 3507
_reflns_number_total 3884
_reflns_threshold_expression >2sigma(I)
_cod_data_source_file c1dt11280e.txt
_cod_data_source_block 2
_cod_original_sg_symbol_Hall ' -P 2ac 2ab '
_cod_original_sg_symbol_H-M 'Pbca '
_cod_original_formula_sum 'C6 H24 Ge Mn N6 S6 Sb2 '
_cod_database_code 7017092

loop_
_symmetry_equiv_pos_as_xyz
'x, y, z'
'-x+1/2, -y, z+1/2'
'x+1/2, -y+1/2, -z'
'-x, y+1/2, -z+1/2'
'-x, -y, -z'
'x-1/2, y, -z-1/2'
'-x-1/2, y-1/2, z'
'x, -y-1/2, z-1/2'

loop_
_atom_site_label
_atom_site_type_symbol
_atom_site_fract_x
_atom_site_fract_y
_atom_site_fract_z
_atom_site_U_iso_or_equiv
_atom_site_adp_type
_atom_site_occupancy
_atom_site_symmetry_multiplicity
_atom_site_calc_flag
_atom_site_refinement_flags
Sb1 Sb -0.23645(2) -0.599515(15) -0.194165(17) 0.02854(11) Uani 1 1 d .
Sb2 Sb -0.00962(2) -0.522444(17) -0.095894(18) 0.03264(11) Uani 1 1 d .
Ge1 Ge 0.00516(3) -0.61479(3) -0.27683(3) 0.02804(13) Uani 1 1 d .
S1 S -0.01849(8) -0.66039(6) -0.16691(6) 0.0304(2) Uani 1 1 d .
S2 S 0.01536(10) -0.59962(6) 0.00831(7) 0.0382(3) Uani 1 1 d .
S3 S -0.19321(10) -0.50893(7) -0.10033(7) 0.0426(3) Uani 1 1 d .
S4 S -0.13776(9) -0.54866(8) -0.29496(7) 0.0429(3) Uani 1 1 d .
S5 S 0.11876(9) -0.52059(6) -0.27179(9) 0.0486(4) Uani 1 1 d .
S6 S 0.04627(9) -0.69553(7) -0.35749(7) 0.0442(3) Uani 1 1 d .
Mn1 Mn 0.22111(5) -0.69137(4) -0.59734(4) 0.03344(18) Uani 1 1 d .
N3 N 0.2039(3) -0.5654(2) -0.5689(2) 0.0384(9) Uani 1 1 d .
H3A H 0.2515 -0.5518 -0.5371 0.046 Uiso 1 1 calc R
H3B H 0.2114 -0.5369 -0.6088 0.046 Uiso 1 1 calc R
N2 N 0.3591(3) -0.6682(2) -0.6660(3) 0.0531(12) Uani 1 1 d .
H2A H 0.3774 -0.6193 -0.6618 0.064 Uiso 1 1 calc R
H2B H 0.4103 -0.6976 -0.6513 0.064 Uiso 1 1 calc R
N5 N 0.2275(3) -0.8195(2) -0.5880(2) 0.0403(10) Uani 1 1 d .
H5A H 0.1656 -0.8381 -0.5808 0.048 Uiso 1 1 calc R
H5B H 0.2516 -0.8395 -0.6291 0.048 Uiso 1 1 calc R
N4 N 0.0609(3) -0.6844(2) -0.5548(3) 0.0434(10) Uani 1 1 d .
H4A H 0.0212 -0.7174 -0.5784 0.052 Uiso 1 1 calc R
H4B H 0.0591 -0.6953 -0.5075 0.052 Uiso 1 1 calc R
N1 N 0.1586(3) -0.6843(3) -0.7126(2) 0.0494(11) Uani 1 1 d .
H1A H 0.1381 -0.7306 -0.7268 0.059 Uiso 1 1 calc R
H1B H 0.1055 -0.6529 -0.7134 0.059 Uiso 1 1 calc R
N6 N 0.2901(4) -0.7096(2) -0.4865(3) 0.0599(13) Uani 1 1 d .
H6A H 0.3556 -0.6981 -0.4879 0.072 Uiso 1 1 calc R
H6B H 0.2604 -0.6788 -0.4543 0.072 Uiso 1 1 calc R
C4 C 0.0276(4) -0.6055(3) -0.5677(3) 0.0448(12) Uani 1 1 d .
H4C H -0.0364 -0.5970 -0.5445 0.054 Uiso 1 1 calc R
H4D H 0.0197 -0.5968 -0.6189 0.054 Uiso 1 1 calc R
C6 C 0.2770(4) -0.7894(3) -0.4646(3) 0.0522(14) Uani 1 1 d .
H6C H 0.2102 -0.7966 -0.4455 0.063 Uiso 1 1 calc R
H6D H 0.3245 -0.8016 -0.4268 0.063 Uiso 1 1 calc R
C5 C 0.2927(4) -0.8409(3) -0.5269(3) 0.0481(13) Uani 1 1 d .
H5C H 0.3621 -0.8385 -0.5420 0.058 Uiso 1 1 calc R
H5D H 0.2783 -0.8928 -0.5126 0.058 Uiso 1 1 calc R
C3 C 0.1045(4) -0.5518(3) -0.5374(3) 0.0452(12) Uani 1 1 d .
H3C H 0.0842 -0.4999 -0.5473 0.054 Uiso 1 1 calc R
H3D H 0.1080 -0.5581 -0.4856 0.054 Uiso 1 1 calc R
C2 C 0.3340(5) -0.6856(3) -0.7418(3) 0.0597(16) Uani 1 1 d .
H2C H 0.3841 -0.6633 -0.7731 0.072 Uiso 1 1 calc R
H2D H 0.3354 -0.7402 -0.7488 0.072 Uiso 1 1 calc R
C1 C 0.2346(4) -0.6564(4) -0.7621(3) 0.0570(15) Uani 1 1 d .
H1C H 0.2353 -0.6013 -0.7613 0.068 Uiso 1 1 calc R
H1D H 0.2186 -0.6726 -0.8108 0.068 Uiso 1 1 calc R

loop_
_atom_site_aniso_label
_atom_site_aniso_U_11
_atom_site_aniso_U_22
_atom_site_aniso_U_33
_atom_site_aniso_U_23
_atom_site_aniso_U_13
_atom_site_aniso_U_12
Sb1 0.02587(16) 0.03056(17) 0.0292(2) 0.00131(12) -0.00048(11) -0.00356(10)
Sb2 0.03767(18) 0.03398(18) 0.0263(2) 0.00078(12) -0.00155(12) -0.00583(11)
Ge1 0.0226(2) 0.0334(2) 0.0281(3) -0.0006(2) 0.00242(17) -0.00116(16)
S1 0.0380(5) 0.0285(5) 0.0247(7) -0.0001(4) -0.0026(4) 0.0019(4)
S2 0.0564(7) 0.0311(5) 0.0272(7) -0.0036(5) -0.0110(5) 0.0042(5)
S3 0.0433(7) 0.0538(7) 0.0308(7) -0.0136(5) -0.0111(5) 0.0146(5)
S4 0.0333(6) 0.0622(8) 0.0333(8) 0.0173(6) 0.0060(5) 0.0131(5)
S5 0.0308(6) 0.0339(6) 0.0813(11) -0.0088(6) 0.0188(6) -0.0056(5)
S6 0.0449(7) 0.0570(7) 0.0308(7) -0.0138(6) 0.0058(5) 0.0014(5)
Mn1 0.0380(4) 0.0331(4) 0.0291(4) -0.0005(3) -0.0013(3) 0.0032(3)
N3 0.043(2) 0.0315(19) 0.041(3) 0.0006(17) -0.0013(19) 0.0005(16)
N2 0.038(2) 0.045(2) 0.076(4) -0.016(2) 0.004(2) -0.0015(18)
N5 0.046(2) 0.035(2) 0.040(3) -0.0065(18) -0.0006(18) 0.0013(17)
N4 0.044(2) 0.0358(19) 0.050(3) -0.0051(19) 0.0097(19) -0.0044(17)
N1 0.050(2) 0.064(3) 0.034(3) -0.001(2) -0.0016(19) -0.004(2)
N6 0.082(3) 0.048(2) 0.050(3) -0.003(2) -0.028(3) 0.003(2)
C4 0.038(3) 0.047(3) 0.049(4) -0.002(2) 0.006(2) 0.002(2)
C6 0.053(3) 0.061(3) 0.042(4) 0.011(3) -0.007(2) 0.009(3)
C5 0.051(3) 0.040(3) 0.054(4) 0.010(2) 0.002(3) 0.006(2)
C3 0.054(3) 0.039(2) 0.042(3) -0.006(2) 0.008(2) 0.001(2)
C2 0.072(4) 0.053(3) 0.054(4) -0.012(3) 0.030(3) 0.000(3)
C1 0.076(4) 0.062(4) 0.033(4) 0.005(3) 0.005(3) -0.006(3)

loop_
_atom_type_symbol
_atom_type_description
_atom_type_scat_dispersion_real
_atom_type_scat_dispersion_imag
_atom_type_scat_source
C C 0.0033 0.0016 'International Tables Vol C Tables 4.2.6.8 and 6.1.1.4'
H H 0.0000 0.0000 'International Tables Vol C Tables 4.2.6.8 and 6.1.1.4'
Ge Ge 0.1547 1.8001 'International Tables Vol C Tables 4.2.6.8 and 6.1.1.4'
Mn Mn 0.3368 0.7283 'International Tables Vol C Tables 4.2.6.8 and 6.1.1.4'
N N 0.0061 0.0033 'International Tables Vol C Tables 4.2.6.8 and 6.1.1.4'
S S 0.1246 0.1234 'International Tables Vol C Tables 4.2.6.8 and 6.1.1.4'
Sb Sb -0.5866 1.5461 'International Tables Vol C Tables 4.2.6.8 and 6.1.1.4'

loop_
_geom_angle_atom_site_label_1
_geom_angle_atom_site_label_2
_geom_angle_atom_site_label_3
_geom_angle
_geom_angle_site_symmetry_1
_geom_angle_site_symmetry_3
S3 Sb1 S4 100.29(5) . .
S3 Sb1 S5 90.04(5) . 6
S4 Sb1 S5 91.22(5) . 6
S2 Sb2 S3 102.77(5) . .
S2 Sb2 S2 88.23(4) . 5_545
S3 Sb2 S2 85.12(4) . 5_545
S2 Sb2 S1 83.82(4) . .
S3 Sb2 S1 91.50(4) . .
S2 Sb2 S1 170.47(4) 5_545 .
S6 Ge1 S1 116.17(5) . .
S6 Ge1 S5 110.22(5) . .
S1 Ge1 S5 108.97(6) . .
S6 Ge1 S4 117.09(6) . .
S1 Ge1 S4 101.70(4) . .
S5 Ge1 S4 101.37(5) . .
Ge1 S1 Sb2 96.58(4) . .
Sb2 S2 Sb2 91.77(4) . 5_545
Sb1 S3 Sb2 101.37(4) . .
Ge1 S4 Sb1 98.80(5) . .
Ge1 S5 Sb1 95.98(4) . 6_655
N5 Mn1 N6 77.00(16) . .
N5 Mn1 N2 100.98(16) . .
N6 Mn1 N2 101.7(2) . .
N5 Mn1 N4 93.57(14) . .
N6 Mn1 N4 94.33(19) . .
N2 Mn1 N4 160.38(17) . .
N5 Mn1 N3 161.87(17) . .
N6 Mn1 N3 88.21(16) . .
N2 Mn1 N3 92.15(15) . .
N4 Mn1 N3 76.95(13) . .
N5 Mn1 N1 97.99(16) . .
N6 Mn1 N1 174.27(17) . .
N2 Mn1 N1 76.36(17) . .
N4 Mn1 N1 88.72(17) . .
N3 Mn1 N1 97.22(16) . .
C3 N3 Mn1 109.9(3) . .
C3 N3 H3A 109.7 . .
Mn1 N3 H3A 109.7 . .
C3 N3 H3B 109.7 . .
Mn1 N3 H3B 109.7 . .
H3A N3 H3B 108.2 . .
C2 N2 Mn1 108.1(3) . .
C2 N2 H2A 110.1 . .
Mn1 N2 H2A 110.1 . .
C2 N2 H2B 110.1 . .
Mn1 N2 H2B 110.1 . .
H2A N2 H2B 108.4 . .
C5 N5 Mn1 109.6(3) . .
C5 N5 H5A 109.8 . .
Mn1 N5 H5A 109.8 . .
C5 N5 H5B 109.8 . .
Mn1 N5 H5B 109.8 . .
H5A N5 H5B 108.2 . .
C4 N4 Mn1 106.1(3) . .
C4 N4 H4A 110.5 . .
Mn1 N4 H4A 110.5 . .
C4 N4 H4B 110.5 . .
Mn1 N4 H4B 110.5 . .
H4A N4 H4B 108.7 . .
C1 N1 Mn1 110.6(4) . .
C1 N1 H1A 109.5 . .
Mn1 N1 H1A 109.5 . .
C1 N1 H1B 109.5 . .
Mn1 N1 H1B 109.5 . .
H1A N1 H1B 108.1 . .
C6 N6 Mn1 109.7(3) . .
C6 N6 H6A 109.7 . .
Mn1 N6 H6A 109.7 . .
C6 N6 H6B 109.7 . .
Mn1 N6 H6B 109.7 . .
H6A N6 H6B 108.2 . .
N4 C4 C3 109.0(4) . .
N4 C4 H4C 109.9 . .
C3 C4 H4C 109.9 . .
N4 C4 H4D 109.9 . .
C3 C4 H4D 109.9 . .
H4C C4 H4D 108.3 . .
N6 C6 C5 110.5(5) . .
N6 C6 H6C 109.6 . .
C5 C6 H6C 109.6 . .
N6 C6 H6D 109.6 . .
C5 C6 H6D 109.6 . .
H6C C6 H6D 108.1 . .
N5 C5 C6 111.0(4) . .
N5 C5 H5C 109.4 . .
C6 C5 H5C 109.4 . .
N5 C5 H5D 109.4 . .
C6 C5 H5D 109.4 . .
H5C C5 H5D 108.0 . .
N3 C3 C4 111.5(4) . .
N3 C3 H3C 109.3 . .
C4 C3 H3C 109.3 . .
N3 C3 H3D 109.3 . .
C4 C3 H3D 109.3 . .
H3C C3 H3D 108.0 . .
C1 C2 N2 112.1(4) . .
C1 C2 H2C 109.2 . .
N2 C2 H2C 109.2 . .
C1 C2 H2D 109.2 . .
N2 C2 H2D 109.2 . .
H2C C2 H2D 107.9 . .
N1 C1 C2 110.5(5) . .
N1 C1 H1C 109.6 . .
C2 C1 H1C 109.6 . .
N1 C1 H1D 109.6 . .
C2 C1 H1D 109.6 . .
H1C C1 H1D 108.1 . .

loop_
_geom_bond_atom_site_label_1
_geom_bond_atom_site_label_2
_geom_bond_distance
_geom_bond_site_symmetry_2
Sb1 S3 2.4315(12) .
Sb1 S4 2.4585(12) .
Sb1 S5 2.4658(12) 6
Sb2 S2 2.3873(13) .
Sb2 S3 2.4682(13) .
Sb2 S2 2.6959(12) 5_545
Sb2 S1 2.7659(11) .
Ge1 S6 2.1365(13) .
Ge1 S1 2.2153(13) .
Ge1 S5 2.2511(12) .
Ge1 S4 2.2633(12) .
S2 Sb2 2.6959(12) 5_545
S5 Sb1 2.4658(12) 6_655
Mn1 N5 2.265(4) .
Mn1 N6 2.277(5) .
Mn1 N2 2.280(5) .
Mn1 N4 2.287(4) .
Mn1 N3 2.292(4) .
Mn1 N1 2.301(4) .
N3 C3 1.471(6) .
N3 H3A 0.9000 .
N3 H3B 0.9000 .
N2 C2 1.478(8) .
N2 H2A 0.9000 .
N2 H2B 0.9000 .
N5 C5 1.479(7) .
N5 H5A 0.9000 .
N5 H5B 0.9000 .
N4 C4 1.477(6) .
N4 H4A 0.9000 .
N4 H4B 0.9000 .
N1 C1 1.455(7) .
N1 H1A 0.9000 .
N1 H1B 0.9000 .
N6 C6 1.473(7) .
N6 H6A 0.9000 .
N6 H6B 0.9000 .
C4 C3 1.506(7) .
C4 H4C 0.9700 .
C4 H4D 0.9700 .
C6 C5 1.486(8) .
C6 H6C 0.9700 .
C6 H6D 0.9700 .
C5 H5C 0.9700 .
C5 H5D 0.9700 .
C3 H3C 0.9700 .
C3 H3D 0.9700 .
C2 C1 1.475(8) .
C2 H2C 0.9700 .
C2 H2D 0.9700 .
C1 H1C 0.9700 .
C1 H1D 0.9700 .
